data_7004743
loop_
_publ_author_name
'Wang, Wen-Zhen'
'Ismayilov, Rayyat Huseyn'
'Wang, Rui-Ren'
'Huang, Yi-Lin'
'Yeh, Chen-Yu'
'Lee, Gene-Hsiang'
'Peng, Shie-Ming'

_publ_section_title
;
 First stable reduced form of [Co5]+10: fine tuning of linear
 pentacobalt(ii) complexes containing delocalized metal--metal bonds
 through ligand modification
;
_journal_issue 47
_journal_name_full 'Dalton Transactions'
_journal_page_first 6808
_journal_page_last 6816
_journal_paper_doi 10.1039/b811520f
_journal_year 2008
_chemical_formula_sum 'C58 H44 Cl8 Co5 N30 S2'
_chemical_formula_weight 1803.60
_chemical_name_systematic
;
?
;
_space_group_IT_number 60
_symmetry_cell_setting orthorhombic
_symmetry_space_group_name_Hall '-P 2n 2ab'
_symmetry_space_group_name_H-M 'P b c n'
_atom_sites_solution_hydrogens geom
_atom_sites_solution_primary direct
_atom_sites_solution_secondary difmap
_audit_creation_method SHELXL-97
_cell_angle_alpha 90.00
_cell_angle_beta 90.00
_cell_angle_gamma 90.00
_cell_formula_units_Z 4
_cell_length_a 12.2216(8)
_cell_length_b 21.3254(15)
_cell_length_c 26.4776(17)
_cell_measurement_reflns_used total
_cell_measurement_temperature 150(2)
_cell_measurement_theta_max 25.00
_cell_measurement_theta_min 1.00
_cell_volume 6900.9(8)
_computing_cell_refinement DENZO-SMN
_computing_data_collection 'NONIUS COLLECT'
_computing_data_reduction DENZO-SMN
_computing_molecular_graphics 'Bruker SHELXTL'
_computing_publication_material 'Bruker SHELXTL'
_computing_structure_refinement 'SHELXL-97 (Sheldrick, 1997)'
_computing_structure_solution 'SHELXS-97 (Sheldrick, 1990)'
_diffrn_ambient_temperature 150(2)
_diffrn_measured_fraction_theta_full 0.998
_diffrn_measured_fraction_theta_max 0.998
_diffrn_measurement_device_type 'NONIUS KappaCCD'
_diffrn_measurement_method '\w scans'
_diffrn_radiation_monochromator graphite
_diffrn_radiation_source 'fine-focus sealed tube'
_diffrn_radiation_type MoK\a
_diffrn_radiation_wavelength 0.71073
_diffrn_reflns_av_R_equivalents 0.1089
_diffrn_reflns_av_sigmaI/netI 0.1068
_diffrn_reflns_limit_h_max 14
_diffrn_reflns_limit_h_min -14
_diffrn_reflns_limit_k_max 25
_diffrn_reflns_limit_k_min -23
_diffrn_reflns_limit_l_max 31
_diffrn_reflns_limit_l_min -31
_diffrn_reflns_number 27749
_diffrn_reflns_theta_full 25.00
_diffrn_reflns_theta_max 25.00
_diffrn_reflns_theta_min 1.54
_exptl_absorpt_coefficient_mu 1.613
_exptl_absorpt_correction_T_max 0.885
_exptl_absorpt_correction_T_min 0.665
_exptl_absorpt_correction_type multi-scan
_exptl_crystal_colour dark-purple
_exptl_crystal_density_diffrn 1.736
_exptl_crystal_density_meas ?
_exptl_crystal_density_method 'not measured'
_exptl_crystal_description block
_exptl_crystal_F_000 3620
_exptl_crystal_size_max 0.15
_exptl_crystal_size_mid 0.12
_exptl_crystal_size_min 0.10
_refine_diff_density_max 0.668
_refine_diff_density_min -0.515
_refine_diff_density_rms 0.111
_refine_ls_extinction_method none
_refine_ls_goodness_of_fit_ref 1.030
_refine_ls_hydrogen_treatment constr
_refine_ls_matrix_type full
_refine_ls_number_parameters 467
_refine_ls_number_reflns 6079
_refine_ls_number_restraints 0
_refine_ls_restrained_S_all 1.030
_refine_ls_R_factor_all 0.1383
_refine_ls_R_factor_gt 0.0534
_refine_ls_shift/su_max 0.000
_refine_ls_shift/su_mean 0.000
_refine_ls_structure_factor_coef Fsqd
_refine_ls_weighting_details 'calc w=1/[\s^2^(Fo^2^)+(0.0676P)^2^+0.0000P] where P=(Fo^2^+2Fc^2^)/3'
_refine_ls_weighting_scheme calc
_refine_ls_wR_factor_gt 0.1133
_refine_ls_wR_factor_ref 0.1433
_reflns_number_gt 3278
_reflns_number_total 6079
_reflns_threshold_expression >2sigma(I)
_cod_data_source_file b811520f.txt
_cod_data_source_block ic12447
_cod_depositor_comments
;
The following automatic conversions were performed:
'_symmetry_cell_setting' value 'Orthorhombic' changed to 'orthorhombic'
according to '/home/saulius/struct/CIF-dictionaries/cif_core.dic'
dictionary named 'cif_core.dic' version 2.4.1 from 2010-06-29.

Automatic conversion script
Id: cif_fix_enum 1527 2010-12-29 10:47:43Z saulius 

The following automatic conversions were performed:

'_exptl_crystal_density_meas' value 'not_measured' was changed to '?'
- the value is perceived as not measured.

Automatic conversion script
Id: cif_fix_values 3008 2015-01-20 13:52:24Z robertas 
;
_cod_original_sg_symbol_H-M Pbcn
_cod_database_code 7004743

loop_
_symmetry_equiv_pos_as_xyz
'x, y, z'
'-x+1/2, -y+1/2, z+1/2'
'-x, y, -z+1/2'
'x+1/2, -y+1/2, -z'
'-x, -y, -z'
'x-1/2, y-1/2, -z-1/2'
'x, -y, z-1/2'
'-x-1/2, y-1/2, z'

loop_
_atom_site_label
_atom_site_type_symbol
_atom_site_fract_x
_atom_site_fract_y
_atom_site_fract_z
_atom_site_U_iso_or_equiv
_atom_site_adp_type
_atom_site_occupancy
_atom_site_symmetry_multiplicity
_atom_site_calc_flag
_atom_site_refinement_flags
_atom_site_disorder_assembly
_atom_site_disorder_group
Co1 Co 0.19994(6) 0.09402(3) 0.10650(3) 0.0239(2) Uani 1 1 d . . .
Co2 Co 0.09983(6) 0.09537(3) 0.17912(3) 0.0230(2) Uani 1 1 d . . .
Co3 Co 0.0000 0.09555(5) 0.2500 0.0218(3) Uani 1 2 d S . .
S1 S 0.36861(16) 0.03956(10) -0.04716(6) 0.0613(6) Uani 1 1 d . . .
N1 N 0.2919(4) 0.1575(2) 0.13927(15) 0.0248(11) Uani 1 1 d . . .
N2 N 0.2226(4) 0.1260(2) 0.21617(15) 0.0248(11) Uani 1 1 d . . .
N3 N 0.1338(3) 0.09536(19) 0.28910(15) 0.0205(11) Uani 1 1 d . . .
N4 N 0.0264(4) 0.0652(2) 0.35617(15) 0.0246(12) Uani 1 1 d . . .
N5 N -0.0964(4) 0.0292(2) 0.41624(15) 0.0242(11) Uani 1 1 d . . .
N6 N 0.4181(5) 0.2509(2) 0.18497(18) 0.0460(15) Uani 1 1 d . . .
N7 N 0.0454(4) -0.0690(2) 0.44289(17) 0.0339(13) Uani 1 1 d . . .
N8 N 0.1005(4) 0.16084(19) 0.08339(16) 0.0241(11) Uani 1 1 d . . .
N9 N 0.0551(4) 0.1800(2) 0.16665(16) 0.0272(12) Uani 1 1 d . . .
N10 N 0.0000 0.1863(3) 0.2500 0.0225(16) Uani 1 2 d S . .
N11 N -0.0410(4) 0.2556(2) 0.04989(18) 0.0385(13) Uani 1 1 d . . .
N12 N 0.2885(4) 0.0285(2) 0.13941(15) 0.0258(12) Uani 1 1 d . . .
N13 N 0.1437(4) 0.0112(2) 0.19314(15) 0.0235(11) Uani 1 1 d . . .
N14 N 0.0000 0.0046(3) 0.2500 0.0217(16) Uani 1 2 d S . .
N15 N 0.4171(4) -0.0594(2) 0.19054(18) 0.0384(14) Uani 1 1 d . . .
N16 N 0.2896(4) 0.0922(2) 0.04152(17) 0.0286(12) Uani 1 1 d . . .
C1 C 0.3513(5) 0.1984(3) 0.1119(2) 0.0320(16) Uani 1 1 d . . .
H1 H 0.3496 0.1957 0.0761 0.038 Uiso 1 1 calc R . .
C2 C 0.4145(5) 0.2439(3) 0.1344(2) 0.0458(19) Uani 1 1 d . . .
H2 H 0.4568 0.2711 0.1137 0.055 Uiso 1 1 calc R . .
C3 C 0.3586(5) 0.2119(3) 0.2117(2) 0.0338(16) Uani 1 1 d . . .
H3 H 0.3600 0.2160 0.2475 0.041 Uiso 1 1 calc R . .
C4 C 0.2924(5) 0.1638(3) 0.1906(2) 0.0288(15) Uani 1 1 d . . .
C5 C 0.2313(5) 0.1113(2) 0.2672(2) 0.0247(14) Uani 1 1 d . . .
C6 C 0.3286(5) 0.1090(3) 0.2953(2) 0.0310(15) Uani 1 1 d . . .
H6 H 0.3969 0.1181 0.2799 0.037 Uiso 1 1 calc R . .
C7 C 0.3229(5) 0.0932(3) 0.3453(2) 0.0338(16) Uani 1 1 d . . .
H7 H 0.3881 0.0925 0.3648 0.041 Uiso 1 1 calc R . .
C8 C 0.2246(5) 0.0783(2) 0.3680(2) 0.0266(14) Uani 1 1 d . . .
H8 H 0.2216 0.0681 0.4029 0.032 Uiso 1 1 calc R . .
C9 C 0.1304(5) 0.0786(2) 0.3389(2) 0.0238(14) Uani 1 1 d . . .
C10 C 0.0046(5) 0.0243(3) 0.3948(2) 0.0259(14) Uani 1 1 d . . .
C11 C 0.0745(5) -0.0259(3) 0.4097(2) 0.0321(15) Uani 1 1 d . . .
H11 H 0.1452 -0.0285 0.3950 0.039 Uiso 1 1 calc R . .
C12 C -0.0541(5) -0.0630(3) 0.4635(2) 0.0313(15) Uani 1 1 d . . .
H12 H -0.0775 -0.0930 0.4877 0.038 Uiso 1 1 calc R . .
C13 C -0.1234(5) -0.0148(3) 0.45068(19) 0.0269(14) Uani 1 1 d . . .
H13 H -0.1929 -0.0124 0.4667 0.032 Uiso 1 1 calc R . .
C14 C 0.0855(5) 0.1733(3) 0.0340(2) 0.0308(15) Uani 1 1 d . . .
H14 H 0.1250 0.1498 0.0096 0.037 Uiso 1 1 calc R . .
C15 C 0.0154(5) 0.2186(3) 0.0180(2) 0.0332(16) Uani 1 1 d . . .
H15 H 0.0059 0.2245 -0.0173 0.040 Uiso 1 1 calc R . .
C16 C -0.0249(5) 0.2443(3) 0.0988(2) 0.0332(16) Uani 1 1 d . . .
H16 H -0.0625 0.2696 0.1227 0.040 Uiso 1 1 calc R . .
C17 C 0.0455(5) 0.1966(3) 0.1172(2) 0.0265(14) Uani 1 1 d . . .
C18 C 0.0278(5) 0.2189(3) 0.2072(2) 0.0274(15) Uani 1 1 d . . .
C19 C 0.0340(4) 0.2834(2) 0.2077(2) 0.0273(15) Uani 1 1 d . . .
H19 H 0.0614 0.3055 0.1793 0.033 Uiso 1 1 calc R . .
C20 C 0.0000 0.3154(4) 0.2500 0.031(2) Uani 1 2 d S . .
H20 H 0.0000 0.3600 0.2500 0.037 Uiso 1 2 calc SR . .
C21 C 0.3937(5) 0.0176(3) 0.1266(2) 0.0320(15) Uani 1 1 d . . .
H21 H 0.4254 0.0401 0.0994 0.038 Uiso 1 1 calc R . .
C22 C 0.4557(5) -0.0256(3) 0.1523(2) 0.0358(16) Uani 1 1 d . . .
H22 H 0.5296 -0.0316 0.1423 0.043 Uiso 1 1 calc R . .
C23 C 0.3146(5) -0.0497(3) 0.2023(2) 0.0348(16) Uani 1 1 d . . .
H23 H 0.2837 -0.0743 0.2286 0.042 Uiso 1 1 calc R . .
C24 C 0.2464(5) -0.0047(3) 0.1783(2) 0.0270(14) Uani 1 1 d . . .
C25 C 0.0741(5) -0.0273(3) 0.22075(19) 0.0256(14) Uani 1 1 d . . .
C26 C 0.0714(5) -0.0925(3) 0.2189(2) 0.0322(15) Uani 1 1 d . . .
H26 H 0.1181 -0.1148 0.1965 0.039 Uiso 1 1 calc R . .
C27 C 0.0000 -0.1242(4) 0.2500 0.037(2) Uani 1 2 d S . .
H27 H 0.0000 -0.1688 0.2500 0.044 Uiso 1 2 calc SR . .
C28 C 0.3233(5) 0.0713(3) 0.0045(2) 0.0352(16) Uani 1 1 d . . .
C29 C 0.7221(8) 0.3314(4) 0.1197(4) 0.118(4) Uani 1 1 d . . .
H29A H 0.6513 0.3501 0.1095 0.141 Uiso 1 1 calc R . .
H29B H 0.7714 0.3325 0.0900 0.141 Uiso 1 1 calc R . .
Cl1 Cl 0.77904(19) 0.37662(11) 0.16810(8) 0.0828(7) Uani 1 1 d . . .
Cl2 Cl 0.70082(18) 0.25392(10) 0.13697(10) 0.0953(8) Uani 1 1 d . . .
C30 C 0.1275(6) 0.3757(3) 0.0334(2) 0.066(2) Uani 1 1 d . . .
H30A H 0.0503 0.3623 0.0369 0.080 Uiso 1 1 calc R . .
H30B H 0.1287 0.4221 0.0315 0.080 Uiso 1 1 calc R . .
Cl3 Cl 0.20071(18) 0.35152(10) 0.08609(8) 0.0802(7) Uani 1 1 d . . .
Cl4 Cl 0.1811(2) 0.34501(12) -0.02180(8) 0.1151(10) Uani 1 1 d . . .

loop_
_atom_site_aniso_label
_atom_site_aniso_U_11
_atom_site_aniso_U_22
_atom_site_aniso_U_33
_atom_site_aniso_U_23
_atom_site_aniso_U_13
_atom_site_aniso_U_12
Co1 0.0287(5) 0.0216(4) 0.0215(4) -0.0007(4) 0.0027(4) -0.0027(4)
Co2 0.0270(5) 0.0206(4) 0.0214(4) -0.0015(4) 0.0028(4) -0.0009(4)
Co3 0.0259(7) 0.0184(6) 0.0212(6) 0.000 0.0017(5) 0.000
S1 0.0527(13) 0.0906(16) 0.0406(10) -0.0258(11) 0.0127(10) -0.0011(12)
N1 0.027(3) 0.026(3) 0.021(3) -0.002(2) 0.003(2) -0.002(2)
N2 0.030(3) 0.024(3) 0.020(3) -0.001(2) 0.004(2) -0.005(2)
N3 0.020(3) 0.024(3) 0.018(2) 0.001(2) 0.002(2) 0.002(2)
N4 0.023(3) 0.029(3) 0.021(3) 0.004(2) 0.001(2) 0.006(2)
N5 0.035(3) 0.022(3) 0.016(2) -0.002(2) 0.002(2) 0.005(2)
N6 0.059(4) 0.045(3) 0.034(3) -0.004(3) 0.010(3) -0.024(3)
N7 0.039(4) 0.029(3) 0.034(3) 0.006(3) 0.003(3) 0.007(3)
N8 0.028(3) 0.025(3) 0.019(3) 0.000(2) 0.007(2) -0.001(2)
N9 0.032(3) 0.022(3) 0.027(3) 0.003(2) 0.002(2) 0.001(2)
N10 0.030(4) 0.021(4) 0.017(3) 0.000 -0.003(3) 0.000
N11 0.040(4) 0.036(3) 0.040(3) 0.003(3) -0.005(3) 0.001(3)
N12 0.038(3) 0.020(3) 0.019(2) 0.000(2) 0.009(2) 0.000(2)
N13 0.024(3) 0.021(3) 0.025(3) 0.003(2) 0.003(2) 0.001(2)
N14 0.029(4) 0.021(4) 0.016(3) 0.000 -0.001(3) 0.000
N15 0.040(4) 0.036(3) 0.039(3) 0.010(3) 0.011(3) 0.009(3)
N16 0.034(3) 0.027(3) 0.024(3) -0.003(2) 0.005(2) -0.004(3)
C1 0.037(4) 0.034(4) 0.024(3) -0.002(3) 0.008(3) -0.008(3)
C2 0.062(5) 0.046(4) 0.029(4) -0.003(3) 0.008(4) -0.027(4)
C3 0.039(4) 0.037(4) 0.025(3) 0.002(3) -0.002(3) -0.010(3)
C4 0.032(4) 0.027(4) 0.027(3) -0.005(3) 0.006(3) 0.000(3)
C5 0.027(4) 0.016(3) 0.031(3) 0.001(3) 0.006(3) 0.003(3)
C6 0.019(4) 0.038(4) 0.037(4) 0.002(3) 0.001(3) -0.004(3)
C7 0.034(4) 0.036(4) 0.032(4) 0.003(3) -0.009(3) -0.001(3)
C8 0.024(4) 0.034(4) 0.022(3) 0.009(3) -0.004(3) -0.002(3)
C9 0.023(4) 0.017(3) 0.031(3) -0.006(3) 0.003(3) 0.005(3)
C10 0.032(4) 0.023(3) 0.023(3) -0.003(3) -0.002(3) -0.001(3)
C11 0.030(4) 0.033(4) 0.032(3) 0.008(3) 0.005(3) 0.002(3)
C12 0.035(4) 0.028(4) 0.032(3) 0.007(3) 0.006(3) 0.000(3)
C13 0.029(4) 0.029(3) 0.022(3) 0.001(3) 0.003(3) 0.005(3)
C14 0.040(4) 0.027(3) 0.025(3) -0.005(3) 0.004(3) -0.007(3)
C15 0.045(4) 0.031(4) 0.023(3) 0.002(3) -0.004(3) 0.002(3)
C16 0.037(4) 0.036(4) 0.027(4) 0.000(3) 0.005(3) 0.004(3)
C17 0.028(4) 0.024(3) 0.028(3) 0.003(3) -0.001(3) -0.009(3)
C18 0.032(4) 0.024(3) 0.026(3) -0.002(3) 0.003(3) 0.004(3)
C19 0.038(4) 0.017(3) 0.027(3) 0.005(3) 0.003(3) -0.002(3)
C20 0.040(6) 0.021(5) 0.032(5) 0.000 0.000(4) 0.000
C21 0.037(4) 0.034(4) 0.025(3) -0.003(3) 0.012(3) -0.003(3)
C22 0.029(4) 0.037(4) 0.041(4) 0.006(3) 0.003(3) 0.009(3)
C23 0.041(5) 0.035(4) 0.029(3) 0.011(3) 0.006(3) 0.004(3)
C24 0.030(4) 0.020(3) 0.031(3) -0.005(3) -0.001(3) 0.000(3)
C25 0.033(4) 0.022(3) 0.022(3) -0.001(3) 0.000(3) 0.006(3)
C26 0.042(4) 0.024(3) 0.031(3) -0.006(3) 0.009(3) -0.003(3)
C27 0.047(6) 0.020(5) 0.044(5) 0.000 0.014(5) 0.000
C28 0.031(4) 0.034(4) 0.040(4) 0.006(3) -0.002(3) -0.007(3)
C29 0.139(9) 0.053(6) 0.161(9) 0.012(6) -0.098(8) 0.010(6)
Cl1 0.0907(18) 0.0868(16) 0.0710(13) -0.0046(12) -0.0143(13) -0.0050(14)
Cl2 0.0642(16) 0.0657(14) 0.156(2) -0.0015(15) 0.0247(15) -0.0037(12)
C30 0.081(6) 0.045(4) 0.074(5) 0.013(4) 0.024(5) -0.005(4)
Cl3 0.0807(17) 0.0802(15) 0.0797(14) 0.0156(12) 0.0015(13) -0.0195(13)
Cl4 0.180(3) 0.0992(18) 0.0662(14) -0.0046(13) 0.0505(17) -0.0460(19)

loop_
_atom_type_symbol
_atom_type_description
_atom_type_scat_dispersion_real
_atom_type_scat_dispersion_imag
_atom_type_scat_source
C C 0.0033 0.0016 'International Tables Vol C Tables 4.2.6.8 and 6.1.1.4'
H H 0.0000 0.0000 'International Tables Vol C Tables 4.2.6.8 and 6.1.1.4'
N N 0.0061 0.0033 'International Tables Vol C Tables 4.2.6.8 and 6.1.1.4'
S S 0.1246 0.1234 'International Tables Vol C Tables 4.2.6.8 and 6.1.1.4'
Cl Cl 0.1484 0.1585 'International Tables Vol C Tables 4.2.6.8 and 6.1.1.4'
Co Co 0.3494 0.9721 'International Tables Vol C Tables 4.2.6.8 and 6.1.1.4'

loop_
_geom_angle_atom_site_label_1
_geom_angle_atom_site_label_2
_geom_angle_atom_site_label_3
_geom_angle
_geom_angle_site_symmetry_1
_geom_angle_site_symmetry_3
_geom_angle_publ_flag
N1 Co1 N5 171.17(18) . 3 ?
N1 Co1 N12 88.80(18) . . ?
N5 Co1 N12 89.44(18) 3 . ?
N1 Co1 N8 89.52(18) . . ?
N5 Co1 N8 90.95(18) 3 . ?
N12 Co1 N8 171.46(18) . . ?
N1 Co1 N16 94.49(18) . . ?
N5 Co1 N16 94.26(18) 3 . ?
N12 Co1 N16 93.73(18) . . ?
N8 Co1 N16 94.75(18) . . ?
N1 Co1 Co2 85.73(13) . . ?
N5 Co1 Co2 85.52(13) 3 . ?
N12 Co1 Co2 86.02(13) . . ?
N8 Co1 Co2 85.50(13) . . ?
N16 Co1 Co2 179.67(13) . . ?
N2 Co2 N13 90.05(19) . . ?
N2 Co2 N4 178.11(19) . 3 ?
N13 Co2 N4 90.31(19) . 3 ?
N2 Co2 N9 89.46(19) . . ?
N13 Co2 N9 178.70(18) . . ?
N4 Co2 N9 90.14(19) 3 . ?
N2 Co2 Co3 89.84(13) . . ?
N13 Co2 Co3 89.53(13) . . ?
N4 Co2 Co3 88.31(13) 3 . ?
N9 Co2 Co3 89.27(13) . . ?
N2 Co2 Co1 90.91(13) . . ?
N13 Co2 Co1 90.08(13) . . ?
N4 Co2 Co1 90.95(13) 3 . ?
N9 Co2 Co1 91.14(13) . . ?
Co3 Co2 Co1 179.16(5) . . ?
N10 Co3 N3 90.12(12) . 3 ?
N10 Co3 N3 90.12(12) . . ?
N3 Co3 N3 179.8(2) 3 . ?
N10 Co3 N14 180.000(1) . . ?
N3 Co3 N14 89.88(12) 3 . ?
N3 Co3 N14 89.88(12) . . ?
N10 Co3 Co2 90.10(3) . . ?
N3 Co3 Co2 90.69(12) 3 . ?
N3 Co3 Co2 89.31(12) . . ?
N14 Co3 Co2 89.90(3) . . ?
N10 Co3 Co2 90.10(3) . 3 ?
N3 Co3 Co2 89.31(12) 3 3 ?
N3 Co3 Co2 90.69(12) . 3 ?
N14 Co3 Co2 89.90(3) . 3 ?
Co2 Co3 Co2 179.80(6) . 3 ?
C1 N1 C4 117.9(5) . . ?
C1 N1 Co1 121.2(4) . . ?
C4 N1 Co1 120.7(4) . . ?
C4 N2 C5 124.9(5) . . ?
C4 N2 Co2 116.2(3) . . ?
C5 N2 Co2 118.8(4) . . ?
C9 N3 C5 120.0(5) . . ?
C9 N3 Co3 119.4(4) . . ?
C5 N3 Co3 120.6(3) . . ?
C10 N4 C9 123.9(5) . . ?
C10 N4 Co2 114.9(4) . 3 ?
C9 N4 Co2 120.7(4) . 3 ?
C13 N5 C10 116.8(5) . . ?
C13 N5 Co1 122.5(4) . 3 ?
C10 N5 Co1 120.6(4) . 3 ?
C3 N6 C2 116.6(5) . . ?
C11 N7 C12 116.6(5) . . ?
C14 N8 C17 117.5(5) . . ?
C14 N8 Co1 121.9(4) . . ?
C17 N8 Co1 120.6(4) . . ?
C17 N9 C18 124.4(5) . . ?
C17 N9 Co2 115.8(4) . . ?
C18 N9 Co2 119.7(3) . . ?
C18 N10 C18 119.1(6) . 3 ?
C18 N10 Co3 120.5(3) . . ?
C18 N10 Co3 120.5(3) 3 . ?
C16 N11 C15 115.3(5) . . ?
C21 N12 C24 117.5(5) . . ?
C21 N12 Co1 122.4(4) . . ?
C24 N12 Co1 120.0(4) . . ?
C24 N13 C25 124.8(5) . . ?
C24 N13 Co2 116.0(4) . . ?
C25 N13 Co2 119.0(4) . . ?
C25 N14 C25 120.6(6) 3 . ?
C25 N14 Co3 119.7(3) 3 . ?
C25 N14 Co3 119.7(3) . . ?
C23 N15 C22 115.8(5) . . ?
C28 N16 Co1 156.3(5) . . ?
N1 C1 C2 121.9(5) . . ?
N6 C2 C1 121.7(6) . . ?
N6 C3 C4 124.1(5) . . ?
N2 C4 N1 115.8(5) . . ?
N2 C4 C3 126.2(5) . . ?
N1 C4 C3 117.8(5) . . ?
N3 C5 N2 113.6(5) . . ?
N3 C5 C6 120.3(5) . . ?
N2 C5 C6 125.9(5) . . ?
C7 C6 C5 118.6(5) . . ?
C6 C7 C8 121.4(5) . . ?
C7 C8 C9 118.7(5) . . ?
N3 C9 N4 113.7(5) . . ?
N3 C9 C8 120.8(5) . . ?
N4 C9 C8 125.5(5) . . ?
N5 C10 N4 116.0(5) . . ?
N5 C10 C11 119.1(5) . . ?
N4 C10 C11 124.6(5) . . ?
N7 C11 C10 123.1(5) . . ?
N7 C12 C13 122.1(5) . . ?
N5 C13 C12 122.4(5) . . ?
N8 C14 C15 121.9(5) . . ?
N11 C15 C14 123.0(5) . . ?
N11 C16 C17 123.6(5) . . ?
N8 C17 N9 116.5(5) . . ?
N8 C17 C16 118.6(5) . . ?
N9 C17 C16 124.6(5) . . ?
N10 C18 C19 120.7(5) . . ?
N10 C18 N9 113.1(5) . . ?
C19 C18 N9 126.0(5) . . ?
C20 C19 C18 119.2(6) . . ?
C19 C20 C19 120.4(7) . 3 ?
N12 C21 C22 121.2(5) . . ?
N15 C22 C21 123.0(6) . . ?
N15 C23 C24 124.2(6) . . ?
N12 C24 N13 116.2(5) . . ?
N12 C24 C23 118.2(5) . . ?
N13 C24 C23 125.5(5) . . ?
N14 C25 N13 114.1(5) . . ?
N14 C25 C26 120.0(5) . . ?
N13 C25 C26 125.8(5) . . ?
C27 C26 C25 119.0(6) . . ?
C26 C27 C26 121.2(8) . 3 ?
N16 C28 S1 178.0(6) . . ?
Cl2 C29 Cl1 113.1(5) . . ?
Cl4 C30 Cl3 111.8(4) . . ?

loop_
_geom_bond_atom_site_label_1
_geom_bond_atom_site_label_2
_geom_bond_distance
_geom_bond_site_symmetry_2
_geom_bond_publ_flag
Co1 N1 1.962(4) . ?
Co1 N5 1.969(4) 3 ?
Co1 N12 1.970(4) . ?
Co1 N8 1.971(4) . ?
Co1 N16 2.040(5) . ?
Co1 Co2 2.2793(10) . ?
Co2 N2 1.908(4) . ?
Co2 N13 1.909(4) . ?
Co2 N4 1.915(4) 3 ?
Co2 N9 1.915(4) . ?
Co2 Co3 2.2385(7) . ?
Co3 N10 1.935(6) . ?
Co3 N3 1.936(4) 3 ?
Co3 N3 1.936(4) . ?
Co3 N14 1.940(6) . ?
Co3 Co2 2.2385(7) 3 ?
S1 C28 1.622(7) . ?
N1 C1 1.346(6) . ?
N1 C4 1.366(6) . ?
N2 C4 1.355(7) . ?
N2 C5 1.392(6) . ?
N3 C9 1.367(6) . ?
N3 C5 1.368(6) . ?
N4 C10 1.371(6) . ?
N4 C9 1.381(7) . ?
N4 Co2 1.915(4) 3 ?
N5 C13 1.349(6) . ?
N5 C10 1.362(7) . ?
N5 Co1 1.969(4) 3 ?
N6 C3 1.313(7) . ?
N6 C2 1.349(6) . ?
N7 C11 1.322(6) . ?
N7 C12 1.338(7) . ?
N8 C14 1.348(6) . ?
N8 C17 1.354(6) . ?
N9 C17 1.363(6) . ?
N9 C18 1.397(6) . ?
N10 C18 1.373(6) . ?
N10 C18 1.373(6) 3 ?
N11 C16 1.332(6) . ?
N11 C15 1.345(7) . ?
N12 C21 1.351(7) . ?
N12 C24 1.351(6) . ?
N13 C24 1.358(7) . ?
N13 C25 1.390(7) . ?
N14 C25 1.371(6) 3 ?
N14 C25 1.371(6) . ?
N15 C23 1.308(7) . ?
N15 C22 1.330(7) . ?
N16 C28 1.155(7) . ?
C1 C2 1.376(8) . ?
C3 C4 1.421(7) . ?
C5 C6 1.402(7) . ?
C6 C7 1.368(7) . ?
C7 C8 1.380(7) . ?
C8 C9 1.385(7) . ?
C10 C11 1.424(7) . ?
C12 C13 1.375(7) . ?
C14 C15 1.358(7) . ?
C16 C17 1.417(8) . ?
C18 C19 1.377(7) . ?
C19 C20 1.375(6) . ?
C20 C19 1.375(6) 3 ?
C21 C22 1.371(8) . ?
C23 C24 1.422(8) . ?
C25 C26 1.393(7) . ?
C26 C27 1.377(6) . ?
C27 C26 1.377(6) 3 ?
C29 Cl2 1.733(8) . ?
C29 Cl1 1.749(8) . ?
C30 Cl4 1.730(7) . ?
C30 Cl3 1.736(7) . ?
